data_4113273
loop_
_publ_author_name
'Xile Hu'
'Karsten Meyer'

_publ_section_title
;
 Terminal Cobalt(III) Imido Complexes Supported by Tris(Carbene) Ligands:
 Imido Insertion into the Cobalt-Carbene Bond
;
_journal_name_full 'Journal of the American Chemical Society'
_journal_page_first 16322
_journal_page_last 16323
_journal_paper_doi 10.1021/ja044271b
_journal_volume 126
_journal_year 2004
_chemical_formula_sum 'C103 H113 B2 Co N8 O2.5'
_chemical_formula_weight 1583.56
_chemical_name_systematic
; 
 ? 
;
_space_group_IT_number 2
_symmetry_cell_setting triclinic
_symmetry_space_group_name_Hall '-P 1'
_symmetry_space_group_name_H-M 'P -1'
_atom_sites_solution_hydrogens geom
_atom_sites_solution_primary direct
_atom_sites_solution_secondary difmap
_audit_creation_method SHELXL-97
_cell_angle_alpha 85.323(2)
_cell_angle_beta 79.331(2)
_cell_angle_gamma 69.009(2)
_cell_formula_units_Z 2
_cell_length_a 13.2685(13)
_cell_length_b 17.2830(17)
_cell_length_c 20.673(2)
_cell_measurement_reflns_used 5555
_cell_measurement_temperature 100(2)
_cell_measurement_theta_max 27.47
_cell_measurement_theta_min 2.35
_cell_volume 4349.0(7)
_computing_cell_refinement 'Bruker SMART'
_computing_data_collection 'Bruker SMART'
_computing_data_reduction 'Bruker SAINT'
_computing_molecular_graphics 'Bruker SHELXTL'
_computing_publication_material 'Bruker SHELXTL'
_computing_structure_refinement 'SHELXL-97 (Sheldrick, 1997)'
_computing_structure_solution 'SHELXS-97 (Sheldrick, 1990)'
_diffrn_ambient_temperature 100(2)
_diffrn_measured_fraction_theta_full 0.993
_diffrn_measured_fraction_theta_max 0.993
_diffrn_measurement_device_type 'CCD area detector'
_diffrn_measurement_method 'phi and omega scans'
_diffrn_radiation_monochromator graphite
_diffrn_radiation_source 'fine-focus sealed tube'
_diffrn_radiation_type MoK\a
_diffrn_radiation_wavelength 0.71073
_diffrn_reflns_av_R_equivalents 0.0336
_diffrn_reflns_av_sigmaI/netI 0.0584
_diffrn_reflns_limit_h_max 15
_diffrn_reflns_limit_h_min -15
_diffrn_reflns_limit_k_max 20
_diffrn_reflns_limit_k_min -20
_diffrn_reflns_limit_l_max 24
_diffrn_reflns_limit_l_min -24
_diffrn_reflns_number 31739
_diffrn_reflns_theta_full 25.00
_diffrn_reflns_theta_max 25.00
_diffrn_reflns_theta_min 1.00
_exptl_absorpt_coefficient_mu 0.254
_exptl_absorpt_correction_T_max 1.000
_exptl_absorpt_correction_T_min 0.832
_exptl_absorpt_correction_type multi-scan
_exptl_absorpt_process_details SADABS
_exptl_crystal_colour Blue
_exptl_crystal_density_diffrn 1.209
_exptl_crystal_description Plate
_exptl_crystal_F_000 1688
_exptl_crystal_size_max 0.40
_exptl_crystal_size_mid 0.10
_exptl_crystal_size_min 0.02
_refine_diff_density_max 0.697
_refine_diff_density_min -0.480
_refine_diff_density_rms 0.054
_refine_ls_extinction_method none
_refine_ls_goodness_of_fit_ref 0.983
_refine_ls_hydrogen_treatment mixed
_refine_ls_matrix_type full
_refine_ls_number_parameters 992
_refine_ls_number_reflns 15215
_refine_ls_number_restraints 0
_refine_ls_restrained_S_all 0.983
_refine_ls_R_factor_all 0.0707
_refine_ls_R_factor_gt 0.0498
_refine_ls_shift/su_max 0.001
_refine_ls_shift/su_mean 0.000
_refine_ls_structure_factor_coef Fsqd
_refine_ls_weighting_details 'calc w=1/[\s^2^(Fo^2^)+(0.0774P)^2^+0.0000P] where P=(Fo^2^+2Fc^2^)/3'
_refine_ls_weighting_scheme calc
_refine_ls_wR_factor_gt 0.1245
_refine_ls_wR_factor_ref 0.1329
_reflns_number_gt 10972
_reflns_number_total 15215
_reflns_threshold_expression >2sigma(I)
_cod_data_source_file ja044271bsi20041104_071053.cif
_cod_data_source_block a
_cod_original_cell_volume 4349.1(7)
_cod_original_formula_sum 'C103 H113 B2 Co N8 O2.50'
_cod_database_code 4113273

loop_
_symmetry_equiv_pos_as_xyz
'x, y, z'
'-x, -y, -z'

loop_
_atom_site_label
_atom_site_type_symbol
_atom_site_fract_x
_atom_site_fract_y
_atom_site_fract_z
_atom_site_U_iso_or_equiv
_atom_site_adp_type
_atom_site_occupancy
_atom_site_symmetry_multiplicity
_atom_site_calc_flag
_atom_site_refinement_flags
Co1 Co 0.62093(3) 0.69453(2) 0.712423(14) 0.02660(10) Uani 1 1 d .
O1 O 0.29688(15) 1.04799(11) 0.61251(10) 0.0499(5) Uani 1 1 d .
N1 N 0.76531(16) 0.59184(12) 0.67310(9) 0.0271(4) Uani 1 1 d .
N2 N 0.57195(16) 0.65870(11) 0.58963(8) 0.0258(4) Uani 1 1 d .
N3 N 0.41567(16) 0.69239(12) 0.65203(9) 0.0265(4) Uani 1 1 d .
N4 N 0.65389(16) 0.56786(12) 0.81635(9) 0.0296(5) Uani 1 1 d .
N5 N 0.60134(16) 0.68282(12) 0.86665(9) 0.0279(5) Uani 1 1 d .
N6 N 0.83631(16) 0.75451(12) 0.71838(9) 0.0303(5) Uani 1 1 d .
N7 N 0.76439(18) 0.88577(13) 0.69328(10) 0.0357(5) Uani 1 1 d .
N8 N 0.66290(16) 0.79387(12) 0.68492(9) 0.0295(5) Uani 1 1 d .
B1 B 0.2089(2) 0.48602(17) 0.63976(13) 0.0268(6) Uani 1 1 d .
B2 B 0.7094(3) 0.2610(2) 0.90171(15) 0.0406(8) Uani 1 1 d .
C1 C 0.7543(2) 0.56560(15) 0.60864(11) 0.0297(5) Uani 1 1 d .
H1A H 0.7173 0.5243 0.6167 0.036 Uiso 1 1 calc R
H1B H 0.8283 0.5383 0.5832 0.036 Uiso 1 1 calc R
C2 C 0.69014(19) 0.63710(15) 0.56789(11) 0.0297(5) Uani 1 1 d .
H2A H 0.7107 0.6860 0.5719 0.036 Uiso 1 1 calc R
H2B H 0.7090 0.6216 0.5210 0.036 Uiso 1 1 calc R
C3 C 0.52118(19) 0.68495(14) 0.65151(11) 0.0267(5) Uani 1 1 d .
C4 C 0.4998(2) 0.65152(14) 0.55234(11) 0.0295(5) Uani 1 1 d .
H4 H 0.5164 0.6350 0.5078 0.035 Uiso 1 1 calc R
C5 C 0.4019(2) 0.67243(14) 0.59123(11) 0.0299(6) Uani 1 1 d .
H5 H 0.3355 0.6735 0.5795 0.036 Uiso 1 1 calc R
C6 C 0.32543(19) 0.72142(15) 0.70556(11) 0.0283(5) Uani 1 1 d .
C7 C 0.31744(19) 0.67032(15) 0.76071(11) 0.0298(6) Uani 1 1 d .
C8 C 0.2286(2) 0.70105(17) 0.81119(12) 0.0360(6) Uani 1 1 d .
H8 H 0.2226 0.6675 0.8494 0.043 Uiso 1 1 calc R
C9 C 0.1491(2) 0.77847(18) 0.80772(12) 0.0371(6) Uani 1 1 d .
C10 C 0.1592(2) 0.82628(17) 0.75114(13) 0.0382(6) Uani 1 1 d .
H10 H 0.1047 0.8794 0.7478 0.046 Uiso 1 1 calc R
C11 C 0.2459(2) 0.79949(16) 0.69927(12) 0.0331(6) Uani 1 1 d .
C12 C 0.2523(2) 0.85250(16) 0.63860(13) 0.0418(7) Uani 1 1 d .
H12A H 0.2270 0.8327 0.6037 0.063 Uiso 1 1 calc R
H12B H 0.3282 0.8494 0.6239 0.063 Uiso 1 1 calc R
H12C H 0.2057 0.9101 0.6485 0.063 Uiso 1 1 calc R
C13 C 0.4000(2) 0.58485(16) 0.76700(12) 0.0354(6) Uani 1 1 d .
H13A H 0.4569 0.5878 0.7898 0.053 Uiso 1 1 calc R
H13B H 0.4334 0.5621 0.7231 0.053 Uiso 1 1 calc R
H13C H 0.3635 0.5489 0.7922 0.053 Uiso 1 1 calc R
C14 C 0.0563(2) 0.8103(2) 0.86441(14) 0.0534(8) Uani 1 1 d .
H14A H -0.0032 0.8564 0.8490 0.080 Uiso 1 1 calc R
H14B H 0.0825 0.8296 0.8991 0.080 Uiso 1 1 calc R
H14C H 0.0293 0.7656 0.8820 0.080 Uiso 1 1 calc R
C15 C 0.7921(2) 0.51732(15) 0.71812(11) 0.0311(6) Uani 1 1 d .
H15A H 0.8435 0.5212 0.7457 0.037 Uiso 1 1 calc R
H15B H 0.8296 0.4670 0.6912 0.037 Uiso 1 1 calc R
C16 C 0.6926(2) 0.50822(15) 0.76247(11) 0.0310(6) Uani 1 1 d .
H16A H 0.6335 0.5178 0.7365 0.037 Uiso 1 1 calc R
H16B H 0.7114 0.4511 0.7810 0.037 Uiso 1 1 calc R
C17 C 0.61706(19) 0.65120(14) 0.80622(11) 0.0264(5) Uani 1 1 d .
C18 C 0.6606(2) 0.54777(17) 0.88191(12) 0.0367(6) Uani 1 1 d .
H18 H 0.6842 0.4937 0.9009 0.044 Uiso 1 1 calc R
C19 C 0.6273(2) 0.61965(16) 0.91339(12) 0.0344(6) Uani 1 1 d .
H19 H 0.6224 0.6262 0.9592 0.041 Uiso 1 1 calc R
C20 C 0.5660(2) 0.77009(15) 0.88055(10) 0.0281(5) Uani 1 1 d .
C21 C 0.4565(2) 0.81806(15) 0.88295(11) 0.0302(6) Uani 1 1 d .
C22 C 0.4229(2) 0.90166(16) 0.89732(11) 0.0366(6) Uani 1 1 d .
H22 H 0.3480 0.9352 0.8992 0.044 Uiso 1 1 calc R
C23 C 0.4966(2) 0.93725(16) 0.90900(11) 0.0374(6) Uani 1 1 d .
C24 C 0.6044(2) 0.88719(17) 0.90676(11) 0.0373(6) Uani 1 1 d .
H24 H 0.6551 0.9110 0.9149 0.045 Uiso 1 1 calc R
C25 C 0.6426(2) 0.80267(16) 0.89295(11) 0.0322(6) Uani 1 1 d .
C26 C 0.7608(2) 0.74948(18) 0.89425(13) 0.0440(7) Uani 1 1 d .
H26A H 0.7690 0.7276 0.9390 0.066 Uiso 1 1 calc R
H26B H 0.8073 0.7830 0.8807 0.066 Uiso 1 1 calc R
H26C H 0.7827 0.7034 0.8639 0.066 Uiso 1 1 calc R
C27 C 0.3743(2) 0.78275(17) 0.86914(13) 0.0404(6) Uani 1 1 d .
H27A H 0.3005 0.8240 0.8792 0.061 Uiso 1 1 calc R
H27B H 0.3789 0.7330 0.8966 0.061 Uiso 1 1 calc R
H27C H 0.3900 0.7681 0.8226 0.061 Uiso 1 1 calc R
C28 C 0.4569(3) 1.02909(17) 0.92358(14) 0.0524(8) Uani 1 1 d .
H28A H 0.4234 1.0613 0.8869 0.079 Uiso 1 1 calc R
H28B H 0.5191 1.0444 0.9291 0.079 Uiso 1 1 calc R
H28C H 0.4027 1.0408 0.9641 0.079 Uiso 1 1 calc R
C29 C 0.8578(2) 0.62384(15) 0.66323(11) 0.0307(5) Uani 1 1 d .
H29A H 0.8503 0.6643 0.6261 0.037 Uiso 1 1 calc R
H29B H 0.9279 0.5774 0.6519 0.037 Uiso 1 1 calc R
C30 C 0.8592(2) 0.66568(15) 0.72569(11) 0.0300(5) Uani 1 1 d .
H30A H 0.8043 0.6558 0.7617 0.036 Uiso 1 1 calc R
H30B H 0.9321 0.6391 0.7389 0.036 Uiso 1 1 calc R
C31 C 0.7472(2) 0.81150(15) 0.69717(11) 0.0298(6) Uani 1 1 d .
C32 C 0.9071(2) 0.79294(16) 0.73037(12) 0.0361(6) Uani 1 1 d .
H32 H 0.9742 0.7668 0.7463 0.043 Uiso 1 1 calc R
C33 C 0.8633(2) 0.87300(17) 0.71530(13) 0.0417(7) Uani 1 1 d .
H33 H 0.8935 0.9144 0.7188 0.050 Uiso 1 1 calc R
C34 C 0.7124(2) 0.96227(15) 0.65878(12) 0.0334(6) Uani 1 1 d .
C35 C 0.6513(2) 1.03274(16) 0.69564(12) 0.0391(6) Uani 1 1 d .
C36 C 0.6107(2) 1.10739(17) 0.66159(13) 0.0420(7) Uani 1 1 d .
H36 H 0.5687 1.1563 0.6858 0.050 Uiso 1 1 calc R
C37 C 0.6300(2) 1.11219(16) 0.59310(13) 0.0386(6) Uani 1 1 d .
C38 C 0.6933(2) 1.04018(16) 0.55873(13) 0.0375(6) Uani 1 1 d .
H38 H 0.7073 1.0427 0.5120 0.045 Uiso 1 1 calc R
C39 C 0.7369(2) 0.96452(16) 0.59049(12) 0.0336(6) Uani 1 1 d .
C40 C 0.8094(2) 0.88940(17) 0.55169(13) 0.0437(7) Uani 1 1 d .
H40A H 0.8009 0.8991 0.5053 0.065 Uiso 1 1 calc R
H40B H 0.7888 0.8416 0.5688 0.065 Uiso 1 1 calc R
H40C H 0.8858 0.8783 0.5556 0.065 Uiso 1 1 calc R
C41 C 0.6306(3) 1.02923(19) 0.76974(13) 0.0569(9) Uani 1 1 d .
H41A H 0.7003 1.0132 0.7859 0.085 Uiso 1 1 calc R
H41B H 0.5954 0.9884 0.7849 0.085 Uiso 1 1 calc R
H41C H 0.5826 1.0839 0.7866 0.085 Uiso 1 1 calc R
C42 C 0.5847(3) 1.19382(17) 0.55772(15) 0.0545(8) Uani 1 1 d .
H42A H 0.6447 1.2066 0.5294 0.082 Uiso 1 1 calc R
H42B H 0.5467 1.2377 0.5900 0.082 Uiso 1 1 calc R
H42C H 0.5331 1.1902 0.5308 0.082 Uiso 1 1 calc R
C43 C 0.5691(2) 0.86189(14) 0.66780(11) 0.0288(5) Uani 1 1 d .
C44 C 0.5548(2) 0.87778(16) 0.60199(12) 0.0325(6) Uani 1 1 d .
H44 H 0.6076 0.8445 0.5683 0.039 Uiso 1 1 calc R
C45 C 0.4645(2) 0.94146(16) 0.58582(13) 0.0362(6) Uani 1 1 d .
H45 H 0.4568 0.9529 0.5409 0.043 Uiso 1 1 calc R
C46 C 0.3852(2) 0.98870(16) 0.63414(14) 0.0385(6) Uani 1 1 d .
C47 C 0.3965(2) 0.97243(16) 0.70023(13) 0.0404(7) Uani 1 1 d .
H47 H 0.3419 1.0042 0.7340 0.048 Uiso 1 1 calc R
C48 C 0.4891(2) 0.90872(16) 0.71586(12) 0.0359(6) Uani 1 1 d .
H48 H 0.4972 0.8974 0.7607 0.043 Uiso 1 1 calc R
C49 C 0.2054(2) 1.08955(19) 0.66125(17) 0.0600(9) Uani 1 1 d .
H49A H 0.1787 1.0487 0.6872 0.090 Uiso 1 1 calc R
H49B H 0.1469 1.1284 0.6396 0.090 Uiso 1 1 calc R
H49C H 0.2281 1.1201 0.6903 0.090 Uiso 1 1 calc R
C50 C 0.33978(19) 0.45470(14) 0.64525(11) 0.0264(5) Uani 1 1 d .
C51 C 0.41785(19) 0.47483(14) 0.59803(11) 0.0277(5) Uani 1 1 d .
H51 H 0.3937 0.5104 0.5622 0.033 Uiso 1 1 calc R
C52 C 0.5292(2) 0.44487(15) 0.60165(12) 0.0316(6) Uani 1 1 d .
H52 H 0.5792 0.4598 0.5684 0.038 Uiso 1 1 calc R
C53 C 0.5672(2) 0.39351(16) 0.65346(11) 0.0332(6) Uani 1 1 d .
H53 H 0.6429 0.3733 0.6565 0.040 Uiso 1 1 calc R
C54 C 0.4925(2) 0.37221(16) 0.70087(12) 0.0354(6) Uani 1 1 d .
H54 H 0.5173 0.3364 0.7365 0.043 Uiso 1 1 calc R
C55 C 0.38201(19) 0.40272(15) 0.69680(11) 0.0306(6) Uani 1 1 d .
H55 H 0.3327 0.3877 0.7304 0.037 Uiso 1 1 calc R
C56 C 0.13805(18) 0.49490(14) 0.71543(11) 0.0268(5) Uani 1 1 d .
C57 C 0.14513(19) 0.54724(15) 0.76140(11) 0.0308(6) Uani 1 1 d .
H57 H 0.1905 0.5794 0.7477 0.037 Uiso 1 1 calc R
C58 C 0.0897(2) 0.55473(17) 0.82560(12) 0.0383(6) Uani 1 1 d .
H58 H 0.0966 0.5920 0.8544 0.046 Uiso 1 1 calc R
C59 C 0.0242(2) 0.50787(18) 0.84767(12) 0.0405(7) Uani 1 1 d .
H59 H -0.0148 0.5128 0.8915 0.049 Uiso 1 1 calc R
C60 C 0.0168(2) 0.45400(17) 0.80474(12) 0.0391(6) Uani 1 1 d .
H60 H -0.0263 0.4203 0.8194 0.047 Uiso 1 1 calc R
C61 C 0.0714(2) 0.44842(15) 0.74049(11) 0.0319(6) Uani 1 1 d .
H61 H 0.0634 0.4114 0.7120 0.038 Uiso 1 1 calc R
C62 C 0.18474(19) 0.41532(15) 0.60211(10) 0.0277(5) Uani 1 1 d .
C63 C 0.2478(2) 0.33092(15) 0.60463(11) 0.0316(6) Uani 1 1 d .
H63 H 0.3110 0.3143 0.6250 0.038 Uiso 1 1 calc R
C64 C 0.2212(2) 0.27049(16) 0.57830(12) 0.0371(6) Uani 1 1 d .
H64 H 0.2664 0.2138 0.5807 0.045 Uiso 1 1 calc R
C65 C 0.1290(2) 0.29275(17) 0.54867(12) 0.0372(6) Uani 1 1 d .
H65 H 0.1095 0.2516 0.5317 0.045 Uiso 1 1 calc R
C66 C 0.0661(2) 0.37529(17) 0.54418(11) 0.0344(6) Uani 1 1 d .
H66 H 0.0032 0.3914 0.5235 0.041 Uiso 1 1 calc R
C67 C 0.09434(19) 0.43498(15) 0.56992(11) 0.0287(5) Uani 1 1 d .
H67 H 0.0505 0.4916 0.5655 0.034 Uiso 1 1 calc R
C68 C 0.17515(18) 0.57434(15) 0.59750(11) 0.0261(5) Uani 1 1 d .
C69 C 0.12010(19) 0.65301(15) 0.62438(12) 0.0324(6) Uani 1 1 d .
H69 H 0.0959 0.6571 0.6706 0.039 Uiso 1 1 calc R
C70 C 0.0991(2) 0.72586(17) 0.58637(13) 0.0392(6) Uani 1 1 d .
H70 H 0.0617 0.7780 0.6069 0.047 Uiso 1 1 calc R
C71 C 0.1325(2) 0.72236(17) 0.51893(13) 0.0398(7) Uani 1 1 d .
H71 H 0.1184 0.7718 0.4929 0.048 Uiso 1 1 calc R
C72 C 0.1863(2) 0.64628(17) 0.49006(12) 0.0356(6) Uani 1 1 d .
H72 H 0.2101 0.6429 0.4438 0.043 Uiso 1 1 calc R
C73 C 0.20594(19) 0.57465(16) 0.52843(11) 0.0307(6) Uani 1 1 d .
H73 H 0.2421 0.5229 0.5071 0.037 Uiso 1 1 calc R
C74 C 0.7667(2) 0.16341(17) 0.92665(13) 0.0416(7) Uani 1 1 d .
C75 C 0.7640(3) 0.09787(18) 0.89276(16) 0.0544(8) Uani 1 1 d .
H75 H 0.7318 0.1101 0.8540 0.065 Uiso 1 1 calc R
C76 C 0.8058(2) 0.01588(18) 0.91270(16) 0.0524(8) Uani 1 1 d .
H76 H 0.8005 -0.0263 0.8883 0.063 Uiso 1 1 calc R
C77 C 0.8546(2) -0.0046(2) 0.96724(16) 0.0561(8) Uani 1 1 d .
H77 H 0.8852 -0.0609 0.9806 0.067 Uiso 1 1 calc R
C78 C 0.8587(2) 0.0583(2) 1.00251(15) 0.0570(9) Uani 1 1 d .
H78 H 0.8913 0.0452 1.0411 0.068 Uiso 1 1 calc R
C79 C 0.8158(2) 0.14076(19) 0.98243(13) 0.0451(7) Uani 1 1 d .
H79 H 0.8201 0.1827 1.0076 0.054 Uiso 1 1 calc R
C80 C 0.7678(2) 0.26726(16) 0.82409(13) 0.0391(6) Uani 1 1 d .
C81 C 0.8564(2) 0.29421(17) 0.80315(14) 0.0459(7) Uani 1 1 d .
H81 H 0.8817 0.3160 0.8350 0.055 Uiso 1 1 calc R
C82 C 0.9092(2) 0.29083(18) 0.73835(15) 0.0502(8) Uani 1 1 d .
H82 H 0.9692 0.3099 0.7271 0.060 Uiso 1 1 calc R
C83 C 0.8755(2) 0.26019(19) 0.69039(15) 0.0526(8) Uani 1 1 d .
H83 H 0.9121 0.2573 0.6461 0.063 Uiso 1 1 calc R
C84 C 0.7872(2) 0.23352(19) 0.70766(14) 0.0506(8) Uani 1 1 d .
H84 H 0.7625 0.2122 0.6752 0.061 Uiso 1 1 calc R
C85 C 0.7349(2) 0.23806(17) 0.77295(13) 0.0416(7) Uani 1 1 d .
H85 H 0.6736 0.2205 0.7835 0.050 Uiso 1 1 calc R
C86 C 0.5785(2) 0.28178(16) 0.90406(12) 0.0357(6) Uani 1 1 d .
C87 C 0.5146(2) 0.35338(16) 0.87329(12) 0.0377(6) Uani 1 1 d .
H87 H 0.5499 0.3890 0.8502 0.045 Uiso 1 1 calc R
C88 C 0.4035(2) 0.37488(17) 0.87465(12) 0.0391(6) Uani 1 1 d .
H88 H 0.3645 0.4240 0.8528 0.047 Uiso 1 1 calc R
C89 C 0.3489(2) 0.32438(17) 0.90807(12) 0.0394(6) Uani 1 1 d .
H89 H 0.2724 0.3385 0.9096 0.047 Uiso 1 1 calc R
C90 C 0.4081(2) 0.25342(17) 0.93895(12) 0.0396(7) Uani 1 1 d .
H90 H 0.3721 0.2180 0.9615 0.048 Uiso 1 1 calc R
C91 C 0.5198(2) 0.23289(16) 0.93756(12) 0.0363(6) Uani 1 1 d .
H91 H 0.5578 0.1840 0.9601 0.044 Uiso 1 1 calc R
C92 C 0.7268(2) 0.32508(17) 0.94980(13) 0.0403(7) Uani 1 1 d .
C93 C 0.8315(3) 0.32294(19) 0.95706(14) 0.0500(8) Uani 1 1 d .
H93 H 0.8944 0.2819 0.9345 0.060 Uiso 1 1 calc R
C94 C 0.8459(3) 0.3792(2) 0.99636(15) 0.0573(9) Uani 1 1 d .
H94 H 0.9177 0.3771 0.9986 0.069 Uiso 1 1 calc R
C95 C 0.7566(3) 0.4378(2) 1.03187(14) 0.0493(8) Uani 1 1 d .
H95 H 0.7665 0.4763 1.0581 0.059 Uiso 1 1 calc R
C96 C 0.6526(3) 0.43963(18) 1.02880(12) 0.0439(7) Uani 1 1 d .
H96 H 0.5905 0.4783 1.0541 0.053 Uiso 1 1 calc R
C97 C 0.6394(2) 0.38377(17) 0.98800(12) 0.0412(7) Uani 1 1 d .
H97 H 0.5672 0.3862 0.9864 0.049 Uiso 1 1 calc R

loop_
_atom_site_aniso_label
_atom_site_aniso_U_11
_atom_site_aniso_U_22
_atom_site_aniso_U_33
_atom_site_aniso_U_23
_atom_site_aniso_U_13
_atom_site_aniso_U_12
Co1 0.0334(2) 0.0336(2) 0.02001(17) 0.00236(13) -0.00643(13) -0.02011(15)
O1 0.0393(11) 0.0402(11) 0.0687(14) 0.0089(10) -0.0090(10) -0.0144(9)
N1 0.0348(11) 0.0335(11) 0.0199(10) 0.0018(8) -0.0050(8) -0.0203(9)
N2 0.0350(11) 0.0294(11) 0.0179(10) -0.0003(8) -0.0039(8) -0.0177(9)
N3 0.0334(11) 0.0302(11) 0.0228(10) -0.0007(8) -0.0048(8) -0.0193(9)
N4 0.0378(12) 0.0346(12) 0.0246(11) 0.0037(9) -0.0070(9) -0.0227(10)
N5 0.0379(12) 0.0361(12) 0.0194(10) 0.0013(8) -0.0065(8) -0.0241(10)
N6 0.0343(12) 0.0343(12) 0.0282(11) 0.0021(9) -0.0115(9) -0.0164(10)
N7 0.0493(14) 0.0361(12) 0.0351(12) 0.0084(9) -0.0217(10) -0.0256(11)
N8 0.0363(12) 0.0333(11) 0.0249(10) 0.0014(9) -0.0088(9) -0.0181(10)
B1 0.0308(15) 0.0331(15) 0.0243(14) 0.0032(11) -0.0078(11) -0.0196(13)
B2 0.056(2) 0.0454(19) 0.0374(17) 0.0124(14) -0.0224(15) -0.0337(17)
C1 0.0330(14) 0.0331(14) 0.0272(13) -0.0035(10) -0.0021(10) -0.0174(11)
C2 0.0382(14) 0.0378(14) 0.0200(12) -0.0030(10) -0.0015(10) -0.0225(12)
C3 0.0360(14) 0.0280(13) 0.0238(12) 0.0026(10) -0.0056(10) -0.0208(11)
C4 0.0419(15) 0.0307(13) 0.0221(12) 0.0000(10) -0.0094(11) -0.0184(12)
C5 0.0378(15) 0.0347(14) 0.0273(13) -0.0008(11) -0.0132(11) -0.0209(12)
C6 0.0298(13) 0.0354(14) 0.0285(13) -0.0042(10) -0.0054(10) -0.0211(12)
C7 0.0337(14) 0.0395(15) 0.0296(13) -0.0031(11) -0.0080(11) -0.0269(12)
C8 0.0403(16) 0.0561(18) 0.0284(13) -0.0022(12) -0.0068(11) -0.0362(15)
C9 0.0322(15) 0.0583(18) 0.0337(14) -0.0108(13) -0.0068(11) -0.0286(14)
C10 0.0308(14) 0.0435(16) 0.0463(16) -0.0110(13) -0.0107(12) -0.0158(12)
C11 0.0366(15) 0.0403(15) 0.0329(14) -0.0053(11) -0.0072(11) -0.0247(13)
C12 0.0457(16) 0.0365(15) 0.0494(17) 0.0023(13) -0.0112(13) -0.0208(13)
C13 0.0405(15) 0.0459(16) 0.0305(14) 0.0064(11) -0.0093(11) -0.0279(13)
C14 0.0403(17) 0.085(2) 0.0438(17) -0.0110(16) -0.0033(13) -0.0323(17)
C15 0.0383(15) 0.0284(13) 0.0295(13) 0.0032(10) -0.0106(11) -0.0136(11)
C16 0.0411(15) 0.0300(13) 0.0273(13) 0.0018(10) -0.0062(11) -0.0192(12)
C17 0.0300(13) 0.0332(14) 0.0239(12) 0.0009(10) -0.0047(10) -0.0206(11)
C18 0.0504(17) 0.0423(16) 0.0265(13) 0.0118(12) -0.0122(12) -0.0269(13)
C19 0.0504(16) 0.0422(15) 0.0212(12) 0.0068(11) -0.0109(11) -0.0279(13)
C20 0.0408(15) 0.0373(14) 0.0141(11) 0.0001(10) -0.0038(10) -0.0235(12)
C21 0.0420(15) 0.0403(15) 0.0166(12) 0.0002(10) -0.0041(10) -0.0250(13)
C22 0.0460(16) 0.0438(16) 0.0212(13) -0.0031(11) -0.0031(11) -0.0180(13)
C23 0.0577(19) 0.0399(15) 0.0211(13) -0.0025(11) 0.0002(12) -0.0275(14)
C24 0.0545(18) 0.0494(17) 0.0231(13) -0.0059(11) -0.0018(12) -0.0373(15)
C25 0.0414(15) 0.0477(16) 0.0186(12) -0.0007(11) -0.0024(10) -0.0300(13)
C26 0.0455(17) 0.0637(19) 0.0347(15) -0.0071(13) -0.0053(12) -0.0327(15)
C27 0.0386(16) 0.0520(17) 0.0389(15) -0.0055(13) -0.0076(12) -0.0243(14)
C28 0.078(2) 0.0432(17) 0.0399(16) -0.0091(13) -0.0023(15) -0.0285(16)
C29 0.0301(13) 0.0373(14) 0.0291(13) 0.0000(11) -0.0040(10) -0.0179(11)
C30 0.0323(14) 0.0345(14) 0.0293(13) 0.0030(10) -0.0089(11) -0.0178(11)
C31 0.0399(15) 0.0360(14) 0.0222(12) 0.0009(10) -0.0093(11) -0.0220(12)
C32 0.0419(16) 0.0430(16) 0.0349(14) 0.0023(12) -0.0178(12) -0.0237(13)
C33 0.0513(17) 0.0450(17) 0.0451(16) 0.0036(13) -0.0227(13) -0.0303(14)
C34 0.0423(15) 0.0344(14) 0.0345(14) 0.0053(11) -0.0149(12) -0.0235(12)
C35 0.0612(18) 0.0403(16) 0.0304(14) 0.0024(12) -0.0144(13) -0.0325(14)
C36 0.0609(19) 0.0351(15) 0.0368(15) -0.0035(12) -0.0050(13) -0.0261(14)
C37 0.0493(17) 0.0390(16) 0.0351(15) 0.0061(12) -0.0115(12) -0.0237(13)
C38 0.0475(16) 0.0445(16) 0.0294(14) 0.0016(12) -0.0086(12) -0.0263(14)
C39 0.0365(14) 0.0384(15) 0.0343(14) 0.0012(11) -0.0099(11) -0.0217(12)
C40 0.0516(18) 0.0448(17) 0.0399(16) -0.0006(13) -0.0088(13) -0.0227(14)
C41 0.098(3) 0.0519(19) 0.0324(16) -0.0019(13) -0.0127(16) -0.0389(18)
C42 0.075(2) 0.0425(17) 0.0453(18) 0.0103(14) -0.0119(16) -0.0213(16)
C43 0.0343(14) 0.0297(13) 0.0292(13) 0.0028(10) -0.0063(11) -0.0197(11)
C44 0.0349(14) 0.0406(15) 0.0296(13) 0.0053(11) -0.0082(11) -0.0221(12)
C45 0.0399(15) 0.0415(16) 0.0331(14) 0.0061(12) -0.0102(12) -0.0210(13)
C46 0.0359(15) 0.0305(14) 0.0557(18) 0.0110(13) -0.0116(13) -0.0201(13)
C47 0.0440(17) 0.0360(15) 0.0437(16) -0.0080(12) 0.0050(13) -0.0215(13)
C48 0.0476(16) 0.0365(15) 0.0315(14) 0.0032(11) -0.0084(12) -0.0243(13)
C49 0.0423(18) 0.0434(18) 0.092(3) -0.0006(17) -0.0042(17) -0.0158(15)
C50 0.0349(14) 0.0305(13) 0.0221(12) -0.0018(10) -0.0078(10) -0.0196(11)
C51 0.0337(14) 0.0343(14) 0.0227(12) 0.0016(10) -0.0085(10) -0.0195(11)
C52 0.0312(14) 0.0407(15) 0.0295(13) -0.0016(11) -0.0026(11) -0.0215(12)
C53 0.0293(14) 0.0459(16) 0.0297(13) -0.0013(11) -0.0083(11) -0.0177(12)
C54 0.0369(15) 0.0449(16) 0.0296(14) 0.0068(11) -0.0134(11) -0.0182(13)
C55 0.0324(14) 0.0433(15) 0.0250(13) 0.0047(11) -0.0077(10) -0.0235(12)
C56 0.0266(13) 0.0353(14) 0.0245(12) 0.0040(10) -0.0116(10) -0.0154(11)
C57 0.0298(13) 0.0447(15) 0.0272(13) 0.0008(11) -0.0076(10) -0.0230(12)
C58 0.0400(15) 0.0585(18) 0.0283(14) -0.0054(12) -0.0107(11) -0.0281(14)
C59 0.0438(16) 0.0652(19) 0.0210(13) 0.0026(12) -0.0068(11) -0.0292(15)
C60 0.0444(16) 0.0582(18) 0.0278(14) 0.0093(12) -0.0083(12) -0.0348(14)
C61 0.0382(15) 0.0415(15) 0.0261(13) 0.0027(11) -0.0102(11) -0.0244(12)
C62 0.0322(14) 0.0398(15) 0.0187(12) 0.0028(10) -0.0016(10) -0.0239(12)
C63 0.0382(14) 0.0386(15) 0.0250(13) 0.0044(11) -0.0083(11) -0.0214(12)
C64 0.0468(16) 0.0354(15) 0.0339(14) 0.0018(11) -0.0049(12) -0.0214(13)
C65 0.0465(16) 0.0438(17) 0.0351(14) -0.0088(12) -0.0028(12) -0.0325(14)
C66 0.0333(14) 0.0540(18) 0.0251(13) -0.0042(11) -0.0028(11) -0.0268(13)
C67 0.0304(13) 0.0383(14) 0.0242(12) -0.0010(10) -0.0045(10) -0.0199(11)
C68 0.0245(12) 0.0370(14) 0.0274(13) 0.0044(10) -0.0095(10) -0.0218(11)
C69 0.0297(14) 0.0406(15) 0.0332(14) 0.0030(11) -0.0047(11) -0.0208(12)
C70 0.0344(15) 0.0367(15) 0.0497(17) 0.0047(12) -0.0042(12) -0.0189(12)
C71 0.0370(15) 0.0436(17) 0.0446(16) 0.0185(13) -0.0112(13) -0.0229(13)
C72 0.0361(15) 0.0528(17) 0.0272(13) 0.0112(12) -0.0119(11) -0.0262(13)
C73 0.0316(14) 0.0382(14) 0.0308(13) 0.0021(11) -0.0093(11) -0.0211(12)
C74 0.0440(16) 0.0497(17) 0.0450(16) 0.0166(13) -0.0195(13) -0.0309(14)
C75 0.060(2) 0.0497(19) 0.072(2) 0.0204(16) -0.0399(17) -0.0322(16)
C76 0.0480(18) 0.0453(18) 0.075(2) 0.0153(16) -0.0225(16) -0.0274(15)
C77 0.0444(18) 0.056(2) 0.059(2) 0.0206(17) -0.0051(15) -0.0131(16)
C78 0.0493(19) 0.069(2) 0.0404(17) 0.0189(16) -0.0136(14) -0.0074(17)
C79 0.0440(17) 0.0565(19) 0.0386(16) 0.0097(14) -0.0136(13) -0.0214(15)
C80 0.0476(16) 0.0358(15) 0.0431(16) 0.0112(12) -0.0204(13) -0.0219(13)
C81 0.0577(18) 0.0479(17) 0.0482(17) 0.0150(13) -0.0192(14) -0.0361(15)
C82 0.0577(19) 0.0509(18) 0.0558(19) 0.0160(15) -0.0157(15) -0.0361(16)
C83 0.0537(19) 0.058(2) 0.0467(18) 0.0161(15) -0.0122(15) -0.0221(16)
C84 0.0520(19) 0.062(2) 0.0434(17) 0.0066(14) -0.0171(14) -0.0244(16)
C85 0.0423(16) 0.0498(17) 0.0416(16) 0.0085(13) -0.0162(13) -0.0243(14)
C86 0.0523(17) 0.0410(15) 0.0289(13) 0.0064(11) -0.0182(12) -0.0304(13)
C87 0.0488(17) 0.0456(16) 0.0317(14) 0.0100(12) -0.0140(12) -0.0309(14)
C88 0.0506(17) 0.0457(16) 0.0297(14) 0.0048(12) -0.0133(12) -0.0253(14)
C89 0.0442(16) 0.0554(18) 0.0303(14) -0.0050(13) -0.0077(12) -0.0298(14)
C90 0.0570(18) 0.0507(17) 0.0259(13) 0.0004(12) -0.0045(12) -0.0379(15)
C91 0.0526(17) 0.0424(15) 0.0268(13) 0.0038(11) -0.0131(12) -0.0298(13)
C92 0.0586(18) 0.0492(17) 0.0319(14) 0.0141(13) -0.0193(13) -0.0386(15)
C93 0.0589(19) 0.064(2) 0.0442(17) 0.0047(14) -0.0183(14) -0.0387(17)
C94 0.069(2) 0.082(2) 0.0479(18) 0.0082(17) -0.0248(17) -0.052(2)
C95 0.072(2) 0.063(2) 0.0344(16) 0.0059(14) -0.0187(15) -0.0461(18)
C96 0.070(2) 0.0509(17) 0.0254(14) 0.0125(12) -0.0163(13) -0.0376(16)
C97 0.0582(19) 0.0488(17) 0.0331(15) 0.0176(13) -0.0191(13) -0.0366(15)

loop_
_atom_type_symbol
_atom_type_description
_atom_type_scat_dispersion_real
_atom_type_scat_dispersion_imag
_atom_type_scat_source
C C 0.0033 0.0016 'International Tables Vol C Tables 4.2.6.8 and 6.1.1.4'
H H 0.0000 0.0000 'International Tables Vol C Tables 4.2.6.8 and 6.1.1.4'
B B 0.0013 0.0007 'International Tables Vol C Tables 4.2.6.8 and 6.1.1.4'
N N 0.0061 0.0033 'International Tables Vol C Tables 4.2.6.8 and 6.1.1.4'
O O 0.0106 0.0060 'International Tables Vol C Tables 4.2.6.8 and 6.1.1.4'
Co Co 0.3494 0.9721 'International Tables Vol C Tables 4.2.6.8 and 6.1.1.4'

loop_
_geom_angle_atom_site_label_1
_geom_angle_atom_site_label_2
_geom_angle_atom_site_label_3
_geom_angle
N8 Co1 C17 121.16(8)
N8 Co1 C3 108.75(8)
C17 Co1 C3 123.95(9)
N8 Co1 N1 103.49(8)
C17 Co1 N1 94.75(8)
C3 Co1 N1 97.05(8)
C46 O1 C49 117.3(2)
C1 N1 C29 109.34(17)
C1 N1 C15 108.39(17)
C29 N1 C15 108.23(18)
C1 N1 Co1 111.08(14)
C29 N1 Co1 105.59(14)
C15 N1 Co1 114.08(14)
C3 N2 C4 111.76(19)
C3 N2 C2 122.90(18)
C4 N2 C2 125.27(18)
C3 N3 C5 110.94(19)
C3 N3 C6 126.66(18)
C5 N3 C6 122.31(19)
C17 N4 C18 111.3(2)
C17 N4 C16 123.07(19)
C18 N4 C16 125.3(2)
C17 N5 C19 110.61(19)
C17 N5 C20 124.98(19)
C19 N5 C20 124.37(18)
C31 N6 C32 110.0(2)
C31 N6 C30 126.30(19)
C32 N6 C30 123.6(2)
C31 N7 C33 108.5(2)
C31 N7 C34 130.1(2)
C33 N7 C34 119.8(2)
C31 N8 C43 117.94(19)
C31 N8 Co1 129.22(16)
C43 N8 Co1 109.92(14)
C50 B1 C62 109.7(2)
C50 B1 C68 109.39(18)
C62 B1 C68 109.58(18)
C50 B1 C56 108.03(18)
C62 B1 C56 107.73(18)
C68 B1 C56 112.4(2)
C86 B2 C92 109.5(2)
C86 B2 C80 108.8(2)
C92 B2 C80 112.4(2)
C86 B2 C74 109.4(2)
C92 B2 C74 110.2(2)
C80 B2 C74 106.5(2)
N1 C1 C2 113.16(19)
N2 C2 C1 111.17(18)
N3 C3 N2 103.69(18)
N3 C3 Co1 140.87(17)
N2 C3 Co1 115.34(16)
C5 C4 N2 106.5(2)
C4 C5 N3 107.1(2)
C7 C6 C11 121.9(2)
C7 C6 N3 119.7(2)
C11 C6 N3 118.4(2)
C8 C7 C6 117.6(2)
C8 C7 C13 119.9(2)
C6 C7 C13 122.5(2)
C9 C8 C7 122.5(2)
C8 C9 C10 117.7(2)
C8 C9 C14 120.7(3)
C10 C9 C14 121.5(3)
C11 C10 C9 122.6(3)
C10 C11 C6 117.6(2)
C10 C11 C12 120.7(2)
C6 C11 C12 121.7(2)
N1 C15 C16 113.4(2)
N4 C16 C15 110.58(19)
N5 C17 N4 104.37(19)
N5 C17 Co1 136.76(17)
N4 C17 Co1 118.04(16)
C19 C18 N4 106.5(2)
C18 C19 N5 107.2(2)
C21 C20 C25 122.2(2)
C21 C20 N5 118.8(2)
C25 C20 N5 119.0(2)
C20 C21 C22 118.5(2)
C20 C21 C27 122.0(2)
C22 C21 C27 119.6(2)
C21 C22 C23 121.5(3)
C24 C23 C22 118.2(2)
C24 C23 C28 122.0(2)
C22 C23 C28 119.9(3)
C23 C24 C25 122.8(2)
C20 C25 C24 116.9(2)
C20 C25 C26 122.3(2)
C24 C25 C26 120.8(2)
N1 C29 C30 110.96(18)
N6 C30 C29 114.31(19)
N8 C31 N6 123.8(2)
N8 C31 N7 130.3(2)
N6 C31 N7 105.9(2)
C33 C32 N6 107.3(2)
C32 C33 N7 108.1(2)
C39 C34 C35 122.6(2)
C39 C34 N7 118.5(2)
C35 C34 N7 118.4(2)
C34 C35 C36 117.7(2)
C34 C35 C41 121.5(2)
C36 C35 C41 120.8(2)
C37 C36 C35 121.8(3)
C38 C37 C36 118.2(2)
C38 C37 C42 121.3(2)
C36 C37 C42 120.5(2)
C37 C38 C39 122.2(2)
C34 C39 C38 117.5(2)
C34 C39 C40 122.0(2)
C38 C39 C40 120.4(2)
C48 C43 C44 118.6(2)
C48 C43 N8 120.9(2)
C44 C43 N8 120.4(2)
C45 C44 C43 120.4(2)
C46 C45 C44 120.7(2)
O1 C46 C45 115.6(2)
O1 C46 C47 124.5(3)
C45 C46 C47 119.8(2)
C48 C47 C46 118.9(2)
C43 C48 C47 121.6(2)
C55 C50 C51 115.0(2)
C55 C50 B1 121.7(2)
C51 C50 B1 123.3(2)
C52 C51 C50 122.8(2)
C53 C52 C51 120.2(2)
C52 C53 C54 118.5(2)
C55 C54 C53 120.6(2)
C54 C55 C50 122.9(2)
C57 C56 C61 114.1(2)
C57 C56 B1 121.9(2)
C61 C56 B1 123.9(2)
C58 C57 C56 123.7(2)
C59 C58 C57 119.9(2)
C60 C59 C58 118.6(2)
C59 C60 C61 120.7(2)
C60 C61 C56 123.1(2)
C63 C62 C67 115.3(2)
C63 C62 B1 122.4(2)
C67 C62 B1 122.1(2)
C64 C63 C62 122.4(2)
C65 C64 C63 120.2(2)
C66 C65 C64 119.1(2)
C65 C66 C67 120.1(2)
C66 C67 C62 122.9(2)
C69 C68 C73 114.3(2)
C69 C68 B1 125.6(2)
C73 C68 B1 120.1(2)
C70 C69 C68 123.0(2)
C71 C70 C69 120.2(3)
C72 C71 C70 119.0(2)
C71 C72 C73 120.0(2)
C72 C73 C68 123.5(2)
C79 C74 C75 115.2(3)
C79 C74 B2 124.2(2)
C75 C74 B2 120.6(2)
C76 C75 C74 123.3(3)
C77 C76 C75 120.3(3)
C76 C77 C78 118.4(3)
C77 C78 C79 121.0(3)
C74 C79 C78 121.8(3)
C81 C80 C85 113.8(2)
C81 C80 B2 125.6(2)
C85 C80 B2 120.4(2)
C82 C81 C80 123.6(3)
C83 C82 C81 120.5(3)
C82 C83 C84 118.9(3)
C83 C84 C85 119.6(3)
C84 C85 C80 123.7(3)
C87 C86 C91 114.5(2)
C87 C86 B2 121.2(2)
C91 C86 B2 124.3(2)
C88 C87 C86 123.8(2)
C87 C88 C89 119.8(3)
C90 C89 C88 118.5(3)
C89 C90 C91 121.0(2)
C90 C91 C86 122.4(2)
C97 C92 C93 114.9(2)
C97 C92 B2 122.6(2)
C93 C92 B2 122.5(3)
C94 C93 C92 122.3(3)
C95 C94 C93 120.6(3)
C94 C95 C96 119.2(3)
C95 C96 C97 119.6(3)
C92 C97 C96 123.4(3)

loop_
_geom_bond_atom_site_label_1
_geom_bond_atom_site_label_2
_geom_bond_distance
Co1 N8 1.9973(19)
Co1 C17 2.019(2)
Co1 C3 2.043(2)
Co1 N1 2.169(2)
O1 C46 1.372(3)
O1 C49 1.430(4)
N1 C1 1.490(3)
N1 C29 1.493(3)
N1 C15 1.500(3)
N2 C3 1.361(3)
N2 C4 1.378(3)
N2 C2 1.465(3)
N3 C3 1.357(3)
N3 C5 1.390(3)
N3 C6 1.442(3)
N4 C17 1.357(3)
N4 C18 1.382(3)
N4 C16 1.471(3)
N5 C17 1.355(3)
N5 C19 1.388(3)
N5 C20 1.446(3)
N6 C31 1.359(3)
N6 C32 1.395(3)
N6 C30 1.455(3)
N7 C31 1.376(3)
N7 C33 1.405(3)
N7 C34 1.452(3)
N8 C31 1.330(3)
N8 C43 1.450(3)
B1 C50 1.647(4)
B1 C62 1.652(3)
B1 C68 1.653(3)
B1 C56 1.657(3)
B2 C86 1.636(4)
B2 C92 1.648(4)
B2 C80 1.660(4)
B2 C74 1.665(4)
C1 C2 1.518(3)
C4 C5 1.338(3)
C6 C7 1.396(3)
C6 C11 1.397(3)
C7 C8 1.395(3)
C7 C13 1.504(4)
C8 C9 1.382(4)
C9 C10 1.390(4)
C9 C14 1.509(4)
C10 C11 1.389(3)
C11 C12 1.499(4)
C15 C16 1.512(3)
C18 C19 1.340(3)
C20 C21 1.385(3)
C20 C25 1.395(3)
C21 C22 1.391(3)
C21 C27 1.504(3)
C22 C23 1.391(4)
C23 C24 1.376(4)
C23 C28 1.519(4)
C24 C25 1.399(4)
C25 C26 1.511(4)
C29 C30 1.537(3)
C32 C33 1.330(4)
C34 C39 1.389(3)
C34 C35 1.392(4)
C35 C36 1.395(4)
C35 C41 1.505(4)
C36 C37 1.392(4)
C37 C38 1.391(4)
C37 C42 1.508(4)
C38 C39 1.391(4)
C39 C40 1.498(4)
C43 C48 1.376(3)
C43 C44 1.400(3)
C44 C45 1.379(4)
C45 C46 1.378(4)
C46 C47 1.397(4)
C47 C48 1.396(4)
C50 C55 1.400(3)
C50 C51 1.405(3)
C51 C52 1.394(3)
C52 C53 1.384(3)
C53 C54 1.387(3)
C54 C55 1.385(3)
C56 C57 1.402(3)
C56 C61 1.403(3)
C57 C58 1.385(3)
C58 C59 1.385(4)
C59 C60 1.377(4)
C60 C61 1.383(3)
C62 C63 1.400(3)
C62 C67 1.401(3)
C63 C64 1.393(3)
C64 C65 1.386(4)
C65 C66 1.377(4)
C66 C67 1.389(3)
C68 C69 1.397(3)
C68 C73 1.411(3)
C69 C70 1.396(3)
C70 C71 1.382(4)
C71 C72 1.376(4)
C72 C73 1.384(3)
C74 C79 1.388(4)
C74 C75 1.394(4)
C75 C76 1.383(4)
C76 C77 1.363(4)
C77 C78 1.379(4)
C78 C79 1.392(4)
C80 C81 1.399(4)
C80 C85 1.406(4)
C81 C82 1.387(4)
C82 C83 1.372(4)
C83 C84 1.384(4)
C84 C85 1.393(4)
C86 C87 1.405(4)
C86 C91 1.406(3)
C87 C88 1.380(4)
C88 C89 1.391(4)
C89 C90 1.377(4)
C90 C91 1.389(4)
C92 C97 1.395(4)
C92 C93 1.412(4)
C93 C94 1.401(4)
C94 C95 1.381(4)
C95 C96 1.382(4)
C96 C97 1.408(4)
